data_4507956
loop_
_publ_author_name
'Wei, Jingjing'
'Yang, Lu'
'Ma, Pengtao'
'Wang, Jingping'
'Niu, Jingyang'

_publ_section_title
;
 A Series of Multi-Dimensional Lanthanide-Containing
 Peroxoisopolymolybdates
;
_journal_issue 8
_journal_name_full 'Crystal Growth &amp; Design'
_journal_page_first 3554
_journal_paper_doi 10.1021/cg400536e
_journal_volume 13
_journal_year 2013
_chemical_formula_sum 'H115 Mo29 N3 Na2 O158 Sm6'
_chemical_formula_weight 6416.27
_chemical_name_systematic
;

 ?

;
_space_group_IT_number 15
_symmetry_cell_setting monoclinic
_symmetry_space_group_name_Hall '-C 2yc'
_symmetry_space_group_name_H-M 'C 1 2/c 1'
_atom_sites_solution_hydrogens notdet
_atom_sites_solution_primary direct
_atom_sites_solution_secondary difmap
_audit_creation_method SHELXL-97
_cell_angle_alpha 90.00
_cell_angle_beta 123.85
_cell_angle_gamma 90.00
_cell_formula_units_Z 4
_cell_length_a 36.7875(11)
_cell_length_b 16.6158(5)
_cell_length_c 28.2367(8)
_cell_measurement_reflns_used 9923
_cell_measurement_temperature 296(2)
_cell_measurement_theta_max 28.29
_cell_measurement_theta_min 2.35
_cell_volume 14334.2(7)
_computing_cell_refinement 'Bruker SAINT'
_computing_data_collection 'Bruker APEX2'
_computing_data_reduction 'Bruker SAINT'
_computing_molecular_graphics 'Bruker SHELXTL'
_computing_publication_material 'Bruker SHELXTL'
_computing_structure_refinement 'SHELXL-97 (Sheldrick, 1997)'
_computing_structure_solution 'SHELXS-97 (Sheldrick, 1990)'
_diffrn_ambient_temperature 296(2)
_diffrn_measured_fraction_theta_full 0.997
_diffrn_measured_fraction_theta_max 0.997
_diffrn_measurement_device_type 'Bruker APEX-II CCD'
_diffrn_measurement_method '\f and \w scans'
_diffrn_radiation_monochromator graphite
_diffrn_radiation_source 'fine-focus sealed tube'
_diffrn_radiation_type MoK\a
_diffrn_radiation_wavelength 0.71073
_diffrn_reflns_av_R_equivalents 0.0326
_diffrn_reflns_av_sigmaI/netI 0.0370
_diffrn_reflns_limit_h_max 33
_diffrn_reflns_limit_h_min -43
_diffrn_reflns_limit_k_max 15
_diffrn_reflns_limit_k_min -19
_diffrn_reflns_limit_l_max 33
_diffrn_reflns_limit_l_min -29
_diffrn_reflns_number 36630
_diffrn_reflns_theta_full 25.00
_diffrn_reflns_theta_max 25.00
_diffrn_reflns_theta_min 1.83
_diffrn_standards_number 0
_exptl_absorpt_coefficient_mu 4.992
_exptl_absorpt_correction_T_max 0.5630
_exptl_absorpt_correction_T_min 0.3931
_exptl_absorpt_correction_type multi-scan
_exptl_absorpt_process_details SADABS
_exptl_crystal_colour yellow
_exptl_crystal_density_diffrn 2.972
_exptl_crystal_density_method 'not measured'
_exptl_crystal_description block
_exptl_crystal_F_000 12036
_exptl_crystal_size_max 0.23
_exptl_crystal_size_mid 0.15
_exptl_crystal_size_min 0.13
_refine_diff_density_max 1.854
_refine_diff_density_min -0.856
_refine_diff_density_rms 0.185
_refine_ls_extinction_method none
_refine_ls_goodness_of_fit_ref 1.047
_refine_ls_hydrogen_treatment noref
_refine_ls_matrix_type full
_refine_ls_number_parameters 956
_refine_ls_number_reflns 12568
_refine_ls_number_restraints 72
_refine_ls_restrained_S_all 1.055
_refine_ls_R_factor_all 0.0418
_refine_ls_R_factor_gt 0.0329
_refine_ls_shift/su_max 0.002
_refine_ls_shift/su_mean 0.000
_refine_ls_structure_factor_coef Fsqd
_refine_ls_weighting_details 'calc w=1/[\s^2^(Fo^2^)+(0.0440P)^2^+148.1623P] where P=(Fo^2^+2Fc^2^)/3'
_refine_ls_weighting_scheme calc
_refine_ls_wR_factor_gt 0.0861
_refine_ls_wR_factor_ref 0.0899
_reflns_number_gt 10678
_reflns_number_total 12568
_reflns_threshold_expression >2sigma(I)
_cod_data_source_file cg400536e_si_002.cif
_cod_data_source_block 3
_cod_depositor_comments
;
The following automatic conversions were performed:

'_symmetry_cell_setting' value 'Monoclinic' changed to 'monoclinic'
according to /home/saulius/struct/CIF-dictionaries/cif_core.dic
dictionary named 'cif_core.dic' version 2.4.2 from
2011-04-26.

'_exptl_absorpt_correction_type' value 'Multi-scan'
changed to 'multi-scan' according to
/home/saulius/struct/CIF-dictionaries/cif_core.dic dictionary named
'cif_core.dic' version 2.4.2 from 2011-04-26.

Automatic conversion script
Id: cif_fix_values 1891 2012-01-12 08:04:46Z andrius 
;
_cod_original_sg_symbol_H-M C2/c
_cod_database_code 4507956

loop_
_symmetry_equiv_pos_as_xyz
'x, y, z'
'-x, y, -z+1/2'
'x+1/2, y+1/2, z'
'-x+1/2, y+1/2, -z+1/2'
'-x, -y, -z'
'x, -y, z-1/2'
'-x+1/2, -y+1/2, -z'
'x+1/2, -y+1/2, z-1/2'

loop_
_atom_site_label
_atom_site_type_symbol
_atom_site_fract_x
_atom_site_fract_y
_atom_site_fract_z
_atom_site_U_iso_or_equiv
_atom_site_adp_type
_atom_site_occupancy
_atom_site_symmetry_multiplicity
_atom_site_calc_flag
_atom_site_refinement_flags
Sm1 Sm 0.090569(12) 0.67377(2) 0.364379(15) 0.01589(9) Uani 1 1 d .
Sm2 Sm 0.003181(12) 0.99075(2) 0.361929(16) 0.01514(9) Uani 1 1 d .
Sm3 Sm 0.251987(13) 1.19941(2) 0.306627(18) 0.02248(10) Uani 1 1 d .
Mo1 Mo -0.03400(2) 0.61459(3) 0.30275(3) 0.01452(13) Uani 1 1 d .
Mo2 Mo -0.09496(2) 0.47290(4) 0.29602(3) 0.02008(15) Uani 1 1 d .
Mo3 Mo -0.15507(2) 0.61923(4) 0.28451(3) 0.01950(14) Uani 1 1 d .
Mo4 Mo -0.05272(2) 0.59694(4) 0.40830(3) 0.01651(14) Uani 1 1 d .
Mo5 Mo 0.00574(2) 0.75176(3) 0.40180(3) 0.01498(13) Uani 1 1 d .
Mo6 Mo -0.02115(2) 0.75964(4) 0.49098(3) 0.02181(15) Uani 1 1 d .
Mo7 Mo -0.11856(2) 0.76002(4) 0.38059(3) 0.02144(15) Uani 1 1 d .
Mo8 Mo 0.07912(2) 1.04818(3) 0.30551(3) 0.01406(13) Uani 1 1 d .
Mo9 Mo 0.13732(2) 1.19057(4) 0.30371(3) 0.01986(15) Uani 1 1 d .
Mo10 Mo 0.18677(2) 1.03701(4) 0.29561(3) 0.01830(14) Uani 1 1 d .
Mo11 Mo 0.18670(2) 1.06600(4) 0.41619(3) 0.01682(14) Uani 1 1 d .
Mo12 Mo 0.12103(2) 0.91157(3) 0.40468(3) 0.01438(13) Uani 1 1 d .
Mo13 Mo 0.22242(2) 0.90564(4) 0.50162(3) 0.02284(15) Uani 1 1 d .
Mo14 Mo 0.23297(2) 0.90140(4) 0.39636(3) 0.02100(15) Uani 1 1 d .
Mo15 Mo 0.0000 0.83214(5) 0.2500 0.01279(18) Uani 1 2 d S
Na1 Na 0.10443(12) 0.8286(2) 0.25378(16) 0.0416(9) Uani 1 1 d .
O1 O 0.01854(16) 0.6131(3) 0.3182(2) 0.0215(11) Uani 1 1 d .
O2 O -0.06865(17) 0.6225(3) 0.2296(2) 0.0202(11) Uani 1 1 d .
O3 O -0.03677(17) 0.5006(3) 0.3128(2) 0.0221(11) Uani 1 1 d .
O4 O -0.03506(16) 0.7253(3) 0.3219(2) 0.0168(10) Uani 1 1 d .
O5 O -0.00789(16) 0.6186(3) 0.3968(2) 0.0167(10) Uani 1 1 d .
O6 O -0.08835(16) 0.5953(3) 0.3109(2) 0.0169(10) Uani 1 1 d .
O7 O -0.12115(19) 0.4693(3) 0.2246(2) 0.0312(13) Uani 1 1 d .
O8 O -0.0665(2) 0.3692(3) 0.3212(3) 0.0431(16) Uani 1 1 d .
O9 O -0.1063(2) 0.3704(3) 0.3153(3) 0.0421(16) Uani 1 1 d .
O10 O -0.14595(17) 0.5050(3) 0.2972(2) 0.0238(12) Uani 1 1 d .
O11 O -0.05768(18) 0.4933(3) 0.3985(2) 0.0250(12) Uani 1 1 d .
O12 O -0.17463(19) 0.6248(3) 0.2138(2) 0.0305(13) Uani 1 1 d .
O13 O -0.20063(18) 0.6260(3) 0.2881(2) 0.0284(13) Uani 1 1 d .
O14 O -0.13603(17) 0.7305(3) 0.3035(2) 0.0222(11) Uani 1 1 d .
O15 O -0.11047(17) 0.6267(3) 0.3811(2) 0.0206(11) Uani 1 1 d .
O16 O -0.02656(18) 0.6152(3) 0.4810(2) 0.0257(12) Uani 1 1 d .
O17 O -0.05130(16) 0.7355(3) 0.4060(2) 0.0164(10) Uani 1 1 d .
O18 O 0.05397(16) 0.7317(3) 0.4065(2) 0.0224(11) Uani 1 1 d .
O19 O -0.00050(17) 0.8546(3) 0.3949(2) 0.0217(11) Uani 1 1 d .
O20 O 0.02702(17) 0.7394(3) 0.4803(2) 0.0218(11) Uani 1 1 d .
O21 O -0.0194(2) 0.8616(3) 0.4906(2) 0.0322(14) Uani 1 1 d .
O22 O 0.0247(3) 0.7325(4) 0.5677(3) 0.0536(19) Uani 1 1 d .
O23 O -0.0147(3) 0.7365(4) 0.5624(3) 0.0508(18) Uani 1 1 d .
O24 O -0.08330(19) 0.7480(3) 0.4620(2) 0.0287(13) Uani 1 1 d .
O25 O -0.11334(19) 0.8611(3) 0.3734(3) 0.0331(14) Uani 1 1 d .
O26 O -0.16923(19) 0.7470(3) 0.3703(3) 0.0310(13) Uani 1 1 d .
O27 O 0.03715(16) 1.0493(3) 0.3163(2) 0.0200(11) Uani 1 1 d .
O28 O 0.05476(16) 1.0404(3) 0.2331(2) 0.0190(11) Uani 1 1 d .
O29 O 0.09093(16) 1.1618(3) 0.3159(2) 0.0207(11) Uani 1 1 d .
O30 O 0.09683(16) 0.9377(3) 0.3254(2) 0.0157(10) Uani 1 1 d .
O31 O 0.13077(16) 1.0447(3) 0.3997(2) 0.0171(10) Uani 1 1 d .
O32 O 0.14288(15) 1.0677(3) 0.3183(2) 0.0156(10) Uani 1 1 d .
O33 O 0.10441(18) 1.1947(3) 0.2318(2) 0.0297(13) Uani 1 1 d .
O34 O 0.1286(2) 1.2938(4) 0.3271(3) 0.0488(17) Uani 1 1 d .
O35 O 0.1647(2) 1.2946(4) 0.3248(3) 0.0472(17) Uani 1 1 d .
O36 O 0.19069(17) 1.1573(3) 0.3082(2) 0.0226(12) Uani 1 1 d .
O37 O 0.18407(18) 1.1692(3) 0.4050(2) 0.0265(12) Uani 1 1 d .
O38 O 0.14767(18) 1.0328(3) 0.2238(2) 0.0290(13) Uani 1 1 d .
O39 O 0.23618(17) 1.0473(3) 0.3018(2) 0.0252(12) Uani 1 1 d .
O40 O 0.18648(17) 0.9300(3) 0.3158(2) 0.0236(12) Uani 1 1 d .
O41 O 0.22456(16) 1.0345(3) 0.3936(2) 0.0213(11) Uani 1 1 d .
O42 O 0.22007(18) 1.0506(3) 0.4899(2) 0.0288(13) Uani 1 1 d .
O43 O 0.18405(15) 0.9291(3) 0.4159(2) 0.0159(10) Uani 1 1 d .
O44 O 0.07447(16) 0.9298(3) 0.4046(2) 0.0194(11) Uani 1 1 d .
O45 O 0.12263(16) 0.8087(3) 0.3985(2) 0.0197(11) Uani 1 1 d .
O46 O 0.16304(17) 0.9263(3) 0.4838(2) 0.0221(11) Uani 1 1 d .
O47 O 0.21913(18) 0.8058(3) 0.5023(2) 0.0331(14) Uani 1 1 d .
O48 O 0.2378(2) 0.9349(4) 0.5769(3) 0.0498(18) Uani 1 1 d .
O49 O 0.2758(2) 0.9281(5) 0.5745(3) 0.0565(19) Uani 1 1 d .
O50 O 0.26399(16) 0.9138(3) 0.4779(2) 0.0271(12) Uani 1 1 d .
O51 O 0.2195(2) 0.8010(3) 0.3873(3) 0.0350(14) Uani 1 1 d .
O52 O 0.27745(18) 0.9084(4) 0.3926(3) 0.0354(14) Uani 1 1 d .
O53 O 0.04599(16) 0.7712(3) 0.2943(2) 0.0202(11) Uani 1 1 d .
O54 O -0.01037(16) 0.8931(3) 0.2925(2) 0.0197(11) Uani 1 1 d .
N1 N 0.1728(3) 0.4604(5) 0.4723(4) 0.069(3) Uani 1 1 d .
N2 N -0.0224(5) 0.2778(11) 0.2827(8) 0.052(4) Uani 0.50 1 d PU
O1W O 0.1478(2) 0.7026(4) 0.3477(3) 0.0444(17) Uani 1 1 d .
O2W O 0.1570(3) 0.6680(4) 0.4622(3) 0.065(2) Uani 1 1 d .
O3W O 0.1205(3) 0.5388(4) 0.3696(3) 0.067(2) Uani 1 1 d .
O4W O 0.0854(4) 0.5742(6) 0.4319(5) 0.098(3) Uani 1 1 d .
O5W O 0.0614(2) 1.0933(4) 0.4295(3) 0.0483(17) Uani 1 1 d .
O6W O -0.0261(2) 1.1245(4) 0.3643(3) 0.0497(18) Uani 1 1 d .
O7W O -0.0694(2) 0.9576(4) 0.3410(3) 0.0460(17) Uani 1 1 d .
O8W O 0.0189(3) 0.9903(4) 0.4595(3) 0.0482(18) Uani 1 1 d .
O9W O 0.2864(2) 1.1412(4) 0.4027(3) 0.0418(16) Uani 1 1 d .
O10W O 0.2065(2) 1.1561(4) 0.2055(3) 0.0444(16) Uani 1 1 d .
O11W O 0.2716(2) 1.2978(4) 0.2553(3) 0.0480(18) Uani 1 1 d .
O12W O 0.1942(2) 1.3017(4) 0.2511(3) 0.0428(16) Uani 1 1 d .
O13W O 0.2598(2) 1.3106(4) 0.3690(3) 0.0542(19) Uani 1 1 d .
O14W O 0.02477(19) 0.4279(3) 0.4185(2) 0.0311(13) Uani 1 1 d U
O15W O 0.0906(4) 0.6506(6) 0.5758(3) 0.027(2) Uani 1 1 d U
O16W O 0.7838(2) 0.4513(4) 0.1640(3) 0.066(2) Uani 1 1 d .
O17W O 0.2260(3) 0.8010(4) 0.6290(3) 0.061(2) Uani 1 1 d .
O18W O 0.0668(6) 1.2373(7) 0.3797(7) 0.057(5) Uani 0.50 1 d P
O19W O 0.2377(5) 0.9595(7) 0.2166(6) 0.045(3) Uani 0.50 1 d PU
O20W O 0.2134(4) 1.3343(7) 0.4420(5) 0.041(3) Uani 0.50 1 d PU
O21W O 0.3243(3) 0.8918(6) 0.3399(4) 0.095(3) Uani 1 1 d .
O22W O -0.1583(6) 0.9955(8) 0.3785(8) 0.066(5) Uani 0.50 1 d P
O23W O 0.1394(4) 1.2574(9) 0.0402(5) 0.044(3) Uani 0.50 1 d P
O24W O 0.0000 0.4346(18) 0.2500 0.107(10) Uani 0.50 2 d SPU
O25W O 0.0862(7) 0.6295(12) 0.5594(9) 0.040(6) Uani 0.50 1 d PU
O26W O 0.1521(6) 1.0788(12) 0.5281(8) 0.088(6) Uani 0.50 1 d PU
O27W O -0.1120(7) 0.6390(14) 0.5076(10) 0.117(7) Uani 0.50 1 d PU
O28W O 0.0969(7) 1.1128(10) 0.0331(7) 0.111(9) Uani 0.50 1 d P
O29W O -0.1348(11) 0.514(2) 0.4440(15) 0.173(12) Uani 0.50 1 d PU
O30W O 0.2536(8) 1.2812(14) 0.4653(10) 0.117(7) Uani 0.50 1 d PU
O31W O 0.1179(3) 1.1965(8) 0.1361(4) 0.110(4) Uani 1 1 d .
O32W O -0.0459(12) 0.422(2) 0.1992(16) 0.079(10) Uani 0.25 1 d PU

loop_
_atom_site_aniso_label
_atom_site_aniso_U_11
_atom_site_aniso_U_22
_atom_site_aniso_U_33
_atom_site_aniso_U_23
_atom_site_aniso_U_13
_atom_site_aniso_U_12
Sm1 0.01234(19) 0.01809(19) 0.01573(19) -0.00043(14) 0.00689(17) 0.00178(15)
Sm2 0.01483(19) 0.01610(18) 0.0172(2) -0.00013(14) 0.01055(17) 0.00102(14)
Sm3 0.0170(2) 0.0249(2) 0.0300(2) 0.00294(17) 0.01589(19) -0.00073(16)
Mo1 0.0145(3) 0.0156(3) 0.0160(3) -0.0012(2) 0.0100(3) -0.0027(2)
Mo2 0.0240(4) 0.0141(3) 0.0265(4) -0.0023(3) 0.0167(3) -0.0042(3)
Mo3 0.0148(3) 0.0230(3) 0.0237(4) 0.0013(3) 0.0126(3) -0.0012(3)
Mo4 0.0201(3) 0.0150(3) 0.0179(3) 0.0013(2) 0.0127(3) -0.0010(3)
Mo5 0.0152(3) 0.0150(3) 0.0176(3) -0.0017(2) 0.0109(3) -0.0019(2)
Mo6 0.0282(4) 0.0231(3) 0.0193(3) -0.0045(3) 0.0165(3) -0.0040(3)
Mo7 0.0199(4) 0.0179(3) 0.0342(4) -0.0008(3) 0.0198(3) -0.0010(3)
Mo8 0.0110(3) 0.0162(3) 0.0157(3) 0.0005(2) 0.0078(3) -0.0021(2)
Mo9 0.0162(3) 0.0147(3) 0.0306(4) 0.0018(3) 0.0142(3) -0.0016(3)
Mo10 0.0151(3) 0.0211(3) 0.0220(3) -0.0013(3) 0.0124(3) -0.0026(3)
Mo11 0.0127(3) 0.0184(3) 0.0180(3) -0.0031(2) 0.0077(3) -0.0036(2)
Mo12 0.0110(3) 0.0157(3) 0.0163(3) 0.0009(2) 0.0075(3) -0.0002(2)
Mo13 0.0142(3) 0.0309(4) 0.0167(3) 0.0031(3) 0.0045(3) 0.0003(3)
Mo14 0.0145(3) 0.0227(3) 0.0261(4) 0.0012(3) 0.0115(3) 0.0011(3)
Mo15 0.0135(4) 0.0115(4) 0.0122(4) 0.000 0.0064(4) 0.000
Na1 0.040(2) 0.042(2) 0.044(2) -0.0110(17) 0.025(2) -0.0084(17)
O1 0.017(3) 0.021(3) 0.029(3) -0.005(2) 0.015(3) -0.002(2)
O2 0.021(3) 0.022(3) 0.018(3) -0.003(2) 0.011(2) -0.010(2)
O3 0.024(3) 0.015(3) 0.031(3) 0.000(2) 0.018(3) 0.002(2)
O4 0.017(3) 0.015(2) 0.021(3) -0.001(2) 0.012(2) -0.001(2)
O5 0.016(3) 0.018(2) 0.018(3) 0.000(2) 0.011(2) 0.001(2)
O6 0.018(3) 0.016(2) 0.022(3) 0.003(2) 0.014(2) 0.000(2)
O7 0.035(3) 0.032(3) 0.029(3) -0.002(2) 0.019(3) -0.006(3)
O8 0.052(4) 0.026(3) 0.057(4) 0.003(3) 0.034(4) -0.008(3)
O9 0.047(4) 0.024(3) 0.047(4) 0.001(3) 0.021(4) -0.002(3)
O10 0.025(3) 0.018(3) 0.035(3) -0.001(2) 0.021(3) -0.007(2)
O11 0.027(3) 0.018(3) 0.030(3) -0.001(2) 0.016(3) -0.001(2)
O12 0.031(3) 0.036(3) 0.024(3) 0.006(2) 0.015(3) 0.000(3)
O13 0.023(3) 0.030(3) 0.038(3) 0.001(2) 0.021(3) -0.002(2)
O14 0.021(3) 0.022(3) 0.028(3) 0.003(2) 0.017(3) -0.001(2)
O15 0.022(3) 0.019(3) 0.028(3) -0.002(2) 0.018(3) -0.003(2)
O16 0.030(3) 0.030(3) 0.020(3) 0.003(2) 0.015(3) -0.002(2)
O17 0.019(3) 0.016(2) 0.017(3) -0.0020(19) 0.011(2) -0.003(2)
O18 0.018(3) 0.030(3) 0.022(3) -0.006(2) 0.012(2) -0.005(2)
O19 0.029(3) 0.018(3) 0.022(3) -0.001(2) 0.016(3) -0.002(2)
O20 0.021(3) 0.025(3) 0.020(3) -0.003(2) 0.012(2) -0.005(2)
O21 0.043(4) 0.026(3) 0.038(4) -0.008(3) 0.029(3) -0.004(3)
O22 0.071(5) 0.055(4) 0.039(4) 0.000(3) 0.033(4) -0.007(4)
O23 0.069(5) 0.044(4) 0.041(4) -0.006(3) 0.032(4) -0.004(4)
O24 0.034(3) 0.031(3) 0.032(3) -0.008(2) 0.026(3) -0.010(3)
O25 0.034(3) 0.022(3) 0.050(4) 0.006(3) 0.027(3) 0.001(3)
O26 0.029(3) 0.036(3) 0.046(4) 0.003(3) 0.031(3) 0.001(3)
O27 0.014(3) 0.021(3) 0.027(3) 0.003(2) 0.012(2) 0.000(2)
O28 0.014(3) 0.019(3) 0.019(3) 0.003(2) 0.007(2) -0.003(2)
O29 0.017(3) 0.016(2) 0.032(3) 0.000(2) 0.015(3) -0.001(2)
O30 0.017(3) 0.013(2) 0.015(3) -0.0041(19) 0.008(2) -0.001(2)
O31 0.015(3) 0.018(2) 0.019(3) -0.006(2) 0.010(2) -0.005(2)
O32 0.015(3) 0.017(2) 0.017(3) -0.0034(19) 0.010(2) -0.002(2)
O33 0.024(3) 0.030(3) 0.035(3) 0.008(2) 0.016(3) -0.003(2)
O34 0.049(4) 0.031(3) 0.067(5) -0.002(3) 0.033(4) -0.002(3)
O35 0.056(5) 0.029(3) 0.060(5) -0.001(3) 0.034(4) 0.000(3)
O36 0.020(3) 0.018(3) 0.035(3) 0.001(2) 0.018(3) -0.004(2)
O37 0.027(3) 0.021(3) 0.032(3) -0.005(2) 0.017(3) -0.007(2)
O38 0.024(3) 0.034(3) 0.026(3) -0.003(2) 0.013(3) -0.006(3)
O39 0.019(3) 0.030(3) 0.031(3) -0.001(2) 0.017(3) -0.004(2)
O40 0.022(3) 0.025(3) 0.027(3) -0.004(2) 0.016(3) -0.004(2)
O41 0.013(3) 0.027(3) 0.024(3) -0.001(2) 0.010(2) -0.004(2)
O42 0.025(3) 0.037(3) 0.020(3) -0.003(2) 0.009(3) -0.006(3)
O43 0.014(3) 0.018(2) 0.017(3) 0.001(2) 0.009(2) 0.000(2)
O44 0.014(3) 0.026(3) 0.017(3) 0.006(2) 0.008(2) 0.002(2)
O45 0.012(3) 0.023(3) 0.018(3) 0.000(2) 0.004(2) -0.001(2)
O46 0.019(3) 0.029(3) 0.018(3) -0.002(2) 0.010(2) -0.001(2)
O47 0.026(3) 0.034(3) 0.035(3) 0.010(3) 0.014(3) 0.005(3)
O48 0.050(4) 0.062(4) 0.025(4) 0.003(3) 0.013(3) -0.005(4)
O49 0.042(4) 0.081(5) 0.034(4) -0.002(4) 0.013(4) -0.006(4)
O50 0.010(3) 0.034(3) 0.027(3) 0.003(2) 0.004(2) 0.002(2)
O51 0.034(4) 0.023(3) 0.049(4) -0.001(3) 0.024(3) -0.002(3)
O52 0.020(3) 0.050(4) 0.045(4) 0.006(3) 0.024(3) 0.007(3)
O53 0.019(3) 0.018(3) 0.022(3) 0.002(2) 0.010(2) 0.003(2)
O54 0.021(3) 0.020(3) 0.019(3) -0.005(2) 0.011(2) 0.000(2)
N1 0.041(5) 0.054(6) 0.060(6) 0.022(5) -0.003(5) -0.010(4)
N2 0.037(7) 0.067(8) 0.072(9) -0.018(7) 0.043(7) -0.014(6)
O1W 0.031(4) 0.054(4) 0.058(4) -0.027(3) 0.031(4) -0.013(3)
O2W 0.066(5) 0.050(4) 0.026(4) -0.006(3) -0.008(4) 0.034(4)
O3W 0.083(6) 0.035(4) 0.044(4) 0.001(3) 0.011(4) 0.024(4)
O4W 0.116(9) 0.079(6) 0.101(8) 0.024(6) 0.061(7) 0.016(6)
O5W 0.045(4) 0.050(4) 0.046(4) -0.013(3) 0.023(4) -0.007(3)
O6W 0.056(5) 0.034(4) 0.034(4) -0.012(3) 0.010(4) 0.016(3)
O7W 0.026(3) 0.050(4) 0.069(5) 0.027(3) 0.030(4) 0.006(3)
O8W 0.084(6) 0.038(4) 0.037(4) -0.006(3) 0.043(4) -0.006(3)
O9W 0.039(4) 0.046(4) 0.029(3) 0.000(3) 0.011(3) -0.019(3)
O10W 0.040(4) 0.057(4) 0.034(4) 0.007(3) 0.019(3) 0.004(3)
O11W 0.038(4) 0.053(4) 0.061(5) 0.024(3) 0.032(4) 0.006(3)
O12W 0.033(4) 0.044(4) 0.053(4) 0.018(3) 0.026(4) 0.013(3)
O13W 0.039(4) 0.056(4) 0.057(5) -0.013(3) 0.019(4) 0.009(3)
O14W 0.031(2) 0.033(2) 0.028(2) 0.0129(15) 0.0159(16) 0.0056(16)
O15W 0.032(4) 0.030(4) 0.012(3) 0.012(3) 0.008(3) 0.005(3)
O16W 0.052(5) 0.034(4) 0.079(6) 0.020(4) 0.015(4) -0.010(3)
O17W 0.077(6) 0.065(5) 0.063(5) 0.006(4) 0.053(5) 0.011(4)
O18W 0.129(14) 0.018(6) 0.096(12) -0.015(6) 0.106(12) -0.010(7)
O19W 0.061(7) 0.038(6) 0.058(7) -0.023(5) 0.046(6) -0.006(5)
O20W 0.041(4) 0.039(4) 0.041(4) -0.0042(19) 0.021(2) -0.0025(19)
O21W 0.103(8) 0.108(8) 0.097(8) -0.021(6) 0.071(7) -0.019(6)
O22W 0.092(13) 0.043(8) 0.105(13) -0.017(8) 0.081(12) 0.013(8)
O23W 0.026(7) 0.086(10) 0.017(6) 0.017(6) 0.010(6) 0.005(7)
O24W 0.126(13) 0.102(13) 0.115(13) 0.000 0.082(10) 0.000
O25W 0.030(8) 0.040(9) 0.053(10) 0.030(7) 0.025(7) 0.016(6)
O26W 0.099(9) 0.112(10) 0.079(9) -0.006(7) 0.065(7) 0.048(7)
O27W 0.100(10) 0.138(11) 0.142(11) 0.055(8) 0.087(9) -0.018(8)
O28W 0.103(16) 0.059(11) 0.053(11) -0.029(8) -0.030(11) 0.011(10)
O29W 0.163(14) 0.205(16) 0.191(15) -0.014(9) 0.123(11) -0.002(9)
O30W 0.138(11) 0.113(10) 0.100(10) -0.019(8) 0.066(8) -0.045(8)
O31W 0.058(6) 0.183(11) 0.074(7) 0.022(7) 0.029(6) 0.033(7)
O32W 0.081(13) 0.059(12) 0.089(13) 0.008(9) 0.044(9) 0.029(9)

loop_
_atom_type_symbol
_atom_type_description
_atom_type_scat_dispersion_real
_atom_type_scat_dispersion_imag
_atom_type_scat_source
C C 0.0033 0.0016 'International Tables Vol C Tables 4.2.6.8 and 6.1.1.4'
H H 0.0000 0.0000 'International Tables Vol C Tables 4.2.6.8 and 6.1.1.4'
N N 0.0061 0.0033 'International Tables Vol C Tables 4.2.6.8 and 6.1.1.4'
O O 0.0106 0.0060 'International Tables Vol C Tables 4.2.6.8 and 6.1.1.4'
Mo Mo -1.6832 0.6857 'International Tables Vol C Tables 4.2.6.8 and 6.1.1.4'
Sm Sm -0.1638 3.4418 'International Tables Vol C Tables 4.2.6.8 and 6.1.1.4'
Na Na 0.0362 0.0249 'International Tables Vol C Tables 4.2.6.8 and 6.1.1.4'

loop_
_geom_angle_atom_site_label_1
_geom_angle_atom_site_label_2
_geom_angle_atom_site_label_3
_geom_angle
_geom_angle_site_symmetry_1
_geom_angle_site_symmetry_3
O53 Sm1 O1 78.12(17) . .
O53 Sm1 O18 79.90(17) . .
O1 Sm1 O18 72.04(16) . .
O53 Sm1 O1W 88.6(2) . .
O1 Sm1 O1W 140.96(19) . .
O18 Sm1 O1W 141.74(18) . .
O53 Sm1 O2 71.12(16) . 2
O1 Sm1 O2 70.87(17) . 2
O18 Sm1 O2 136.58(17) . 2
O1W Sm1 O2 70.10(19) . 2
O53 Sm1 O3W 138.6(2) . .
O1 Sm1 O3W 88.4(2) . .
O18 Sm1 O3W 132.7(2) . .
O1W Sm1 O3W 77.7(3) . .
O2 Sm1 O3W 67.5(2) 2 .
O53 Sm1 O45 70.29(16) . .
O1 Sm1 O45 136.80(16) . .
O18 Sm1 O45 74.00(16) . .
O1W Sm1 O45 67.77(18) . .
O2 Sm1 O45 122.34(16) 2 .
O3W Sm1 O45 134.7(2) . .
O53 Sm1 O2W 139.0(2) . .
O1 Sm1 O2W 133.6(2) . .
O18 Sm1 O2W 86.6(2) . .
O1W Sm1 O2W 78.5(3) . .
O2 Sm1 O2W 136.1(2) 2 .
O3W Sm1 O2W 76.5(2) . .
O45 Sm1 O2W 68.8(2) . .
O53 Sm1 O4W 138.2(3) . .
O1 Sm1 O4W 68.2(3) . .
O18 Sm1 O4W 67.0(3) . .
O1W Sm1 O4W 133.2(3) . .
O2 Sm1 O4W 117.1(3) 2 .
O3W Sm1 O4W 65.8(3) . .
O45 Sm1 O4W 120.3(3) . .
O2W Sm1 O4W 65.6(3) . .
O54 Sm2 O44 78.20(17) . .
O54 Sm2 O27 76.72(17) . .
O44 Sm2 O27 72.40(16) . .
O54 Sm2 O7W 87.1(2) . .
O44 Sm2 O7W 139.39(18) . .
O27 Sm2 O7W 140.42(19) . .
O54 Sm2 O28 70.89(16) . 2
O44 Sm2 O28 136.47(16) . 2
O27 Sm2 O28 71.24(16) . 2
O7W Sm2 O28 69.36(19) . 2
O54 Sm2 O19 69.89(16) . .
O44 Sm2 O19 72.61(17) . .
O27 Sm2 O19 135.47(16) . .
O7W Sm2 O19 66.79(19) . .
O28 Sm2 O19 121.35(17) 2 .
O54 Sm2 O8W 136.67(18) . .
O44 Sm2 O8W 85.9(2) . .
O27 Sm2 O8W 135.7(2) . .
O7W Sm2 O8W 79.4(2) . .
O28 Sm2 O8W 137.5(2) 2 .
O19 Sm2 O8W 66.92(18) . .
O54 Sm2 O6W 137.58(19) . .
O44 Sm2 O6W 136.7(2) . .
O27 Sm2 O6W 90.9(2) . .
O7W Sm2 O6W 77.1(2) . .
O28 Sm2 O6W 66.72(18) 2 .
O19 Sm2 O6W 133.6(2) . .
O8W Sm2 O6W 79.0(2) . .
O54 Sm2 O5W 140.59(19) . .
O44 Sm2 O5W 71.51(19) . .
O27 Sm2 O5W 70.55(19) . .
O7W Sm2 O5W 132.3(2) . .
O28 Sm2 O5W 116.48(19) 2 .
O19 Sm2 O5W 121.6(2) . .
O8W Sm2 O5W 66.0(2) . .
O6W Sm2 O5W 65.2(2) . .
O36 Sm3 O13 131.37(17) . 3
O36 Sm3 O13W 86.6(2) . .
O13 Sm3 O13W 136.6(2) 3 .
O36 Sm3 O9W 77.06(19) . .
O13 Sm3 O9W 92.9(2) 3 .
O13W Sm3 O9W 73.9(2) . .
O36 Sm3 O10W 84.1(2) . .
O13 Sm3 O10W 73.1(2) 3 .
O13W Sm3 O10W 141.1(2) . .
O9W Sm3 O10W 139.2(2) . .
O36 Sm3 O12W 74.15(19) . .
O13 Sm3 O12W 132.7(2) 3 .
O13W Sm3 O12W 69.8(2) . .
O9W Sm3 O12W 134.4(2) . .
O10W Sm3 O12W 71.3(2) . .
O36 Sm3 O26 142.75(18) . 3
O13 Sm3 O26 68.49(18) 3 3
O13W Sm3 O26 68.1(2) . 3
O9W Sm3 O26 70.04(19) . 3
O10W Sm3 O26 132.64(19) . 3
O12W Sm3 O26 118.2(2) . 3
O36 Sm3 O11W 140.45(19) . .
O13 Sm3 O11W 74.5(2) 3 .
O13W Sm3 O11W 88.2(2) . .
O9W Sm3 O11W 138.2(2) . .
O10W Sm3 O11W 75.7(2) . .
O12W Sm3 O11W 67.3(2) . .
O26 Sm3 O11W 68.2(2) 3 .
O36 Sm3 O39 61.73(16) . .
O13 Sm3 O39 70.23(17) 3 .
O13W Sm3 O39 135.1(2) . .
O9W Sm3 O39 68.69(18) . .
O10W Sm3 O39 70.55(19) . .
O12W Sm3 O39 123.33(19) . .
O26 Sm3 O39 118.49(17) 3 .
O11W Sm3 O39 136.6(2) . .
O36 Sm3 Mo10 33.79(12) . .
O13 Sm3 Mo10 97.64(12) 3 .
O13W Sm3 Mo10 116.32(18) . .
O9W Sm3 Mo10 72.71(13) . .
O10W Sm3 Mo10 71.64(15) . .
O12W Sm3 Mo10 99.69(15) . .
O26 Sm3 Mo10 139.18(13) 3 .
O11W Sm3 Mo10 147.32(17) . .
O39 Sm3 Mo10 28.22(11) . .
O2 Mo1 O1 106.3(2) . .
O2 Mo1 O4 98.4(2) . .
O1 Mo1 O4 97.9(2) . .
O2 Mo1 O3 100.8(2) . .
O1 Mo1 O3 95.3(2) . .
O4 Mo1 O3 152.6(2) . .
O2 Mo1 O6 91.6(2) . .
O1 Mo1 O6 160.4(2) . .
O4 Mo1 O6 86.97(18) . .
O3 Mo1 O6 73.14(19) . .
O2 Mo1 O5 161.6(2) . .
O1 Mo1 O5 91.2(2) . .
O4 Mo1 O5 72.81(18) . .
O3 Mo1 O5 83.02(19) . .
O6 Mo1 O5 72.08(18) . .
O2 Mo1 Mo2 87.63(15) . .
O1 Mo1 Mo2 131.03(16) . .
O4 Mo1 Mo2 126.86(14) . .
O3 Mo1 Mo2 35.74(15) . .
O6 Mo1 Mo2 39.95(12) . .
O5 Mo1 Mo2 85.18(12) . .
O7 Mo2 O9 103.9(3) . .
O7 Mo2 O8 103.9(3) . .
O9 Mo2 O8 42.1(3) . .
O7 Mo2 O10 96.6(3) . .
O9 Mo2 O10 82.9(2) . .
O8 Mo2 O10 124.2(2) . .
O7 Mo2 O3 96.7(2) . .
O9 Mo2 O3 121.4(2) . .
O8 Mo2 O3 80.0(2) . .
O10 Mo2 O3 148.2(2) . .
O7 Mo2 O6 101.7(2) . .
O9 Mo2 O6 147.5(2) . .
O8 Mo2 O6 145.5(2) . .
O10 Mo2 O6 74.61(19) . .
O3 Mo2 O6 74.44(19) . .
O7 Mo2 O11 174.0(2) . .
O9 Mo2 O11 81.6(2) . .
O8 Mo2 O11 81.8(2) . .
O10 Mo2 O11 81.6(2) . .
O3 Mo2 O11 82.2(2) . .
O6 Mo2 O11 72.31(18) . .
O7 Mo2 Mo3 90.2(2) . .
O9 Mo2 Mo3 117.6(2) . .
O8 Mo2 Mo3 157.31(19) . .
O10 Mo2 Mo3 34.84(14) . .
O3 Mo2 Mo3 116.48(14) . .
O6 Mo2 Mo3 42.55(13) . .
O11 Mo2 Mo3 85.08(12) . .
O7 Mo2 Mo1 90.65(19) . .
O9 Mo2 Mo1 154.7(2) . .
O8 Mo2 Mo1 114.65(19) . .
O10 Mo2 Mo1 116.42(14) . .
O3 Mo2 Mo1 34.77(14) . .
O6 Mo2 Mo1 42.26(13) . .
O11 Mo2 Mo1 85.09(12) . .
Mo3 Mo2 Mo1 82.37(2) . .
O12 Mo3 O13 105.8(3) . .
O12 Mo3 O10 100.8(2) . .
O13 Mo3 O10 97.3(2) . .
O12 Mo3 O14 97.1(2) . .
O13 Mo3 O14 97.6(2) . .
O10 Mo3 O14 152.6(2) . .
O12 Mo3 O6 94.1(2) . .
O13 Mo3 O6 159.3(2) . .
O10 Mo3 O6 73.05(19) . .
O14 Mo3 O6 85.13(19) . .
O12 Mo3 O15 162.5(2) . .
O13 Mo3 O15 90.1(2) . .
O10 Mo3 O15 84.0(2) . .
O14 Mo3 O15 73.05(19) . .
O6 Mo3 O15 71.01(18) . .
O12 Mo3 Mo2 88.67(19) . .
O13 Mo3 Mo2 133.00(18) . .
O10 Mo3 Mo2 35.71(15) . .
O14 Mo3 Mo2 125.19(15) . .
O6 Mo3 Mo2 40.06(12) . .
O15 Mo3 Mo2 85.57(12) . .
O11 Mo4 O16 107.5(2) . .
O11 Mo4 O15 101.6(2) . .
O16 Mo4 O15 101.1(2) . .
O11 Mo4 O5 100.7(2) . .
O16 Mo4 O5 102.0(2) . .
O15 Mo4 O5 141.1(2) . .
O11 Mo4 O6 81.8(2) . .
O16 Mo4 O6 170.6(2) . .
O15 Mo4 O6 75.65(19) . .
O5 Mo4 O6 76.51(19) . .
O11 Mo4 O17 171.0(2) . .
O16 Mo4 O17 81.5(2) . .
O15 Mo4 O17 76.36(19) . .
O5 Mo4 O17 76.64(18) . .
O6 Mo4 O17 89.16(16) . .
O19 Mo5 O18 105.4(2) . .
O19 Mo5 O20 100.5(2) . .
O18 Mo5 O20 98.6(2) . .
O19 Mo5 O4 97.2(2) . .
O18 Mo5 O4 98.1(2) . .
O20 Mo5 O4 151.4(2) . .
O19 Mo5 O17 93.3(2) . .
O18 Mo5 O17 160.7(2) . .
O20 Mo5 O17 73.0(2) . .
O4 Mo5 O17 83.72(18) . .
O19 Mo5 O5 163.0(2) . .
O18 Mo5 O5 89.9(2) . .
O20 Mo5 O5 84.24(19) . .
O4 Mo5 O5 72.80(18) . .
O17 Mo5 O5 72.24(17) . .
O19 Mo5 Mo6 88.18(16) . .
O18 Mo5 Mo6 134.61(17) . .
O20 Mo5 Mo6 36.02(15) . .
O4 Mo5 Mo6 123.34(14) . .
O17 Mo5 Mo6 39.62(12) . .
O5 Mo5 Mo6 86.18(12) . .
O21 Mo6 O22 103.3(3) . .
O21 Mo6 O23 102.9(3) . .
O22 Mo6 O23 41.8(3) . .
O21 Mo6 O24 97.8(3) . .
O22 Mo6 O24 122.4(3) . .
O23 Mo6 O24 81.6(3) . .
O21 Mo6 O20 97.3(2) . .
O22 Mo6 O20 80.4(3) . .
O23 Mo6 O20 121.5(3) . .
O24 Mo6 O20 148.3(2) . .
O21 Mo6 O17 100.7(2) . .
O22 Mo6 O17 147.2(3) . .
O23 Mo6 O17 148.9(3) . .
O24 Mo6 O17 75.3(2) . .
O20 Mo6 O17 74.6(2) . .
O21 Mo6 O16 173.9(2) . .
O22 Mo6 O16 82.0(2) . .
O23 Mo6 O16 83.0(2) . .
O24 Mo6 O16 81.5(2) . .
O20 Mo6 O16 80.57(19) . .
O17 Mo6 O16 73.28(18) . .
O21 Mo6 Mo5 90.33(18) . .
O22 Mo6 Mo5 114.8(2) . .
O23 Mo6 Mo5 155.0(2) . .
O24 Mo6 Mo5 117.99(16) . .
O20 Mo6 Mo5 34.40(15) . .
O17 Mo6 Mo5 42.91(13) . .
O16 Mo6 Mo5 84.75(12) . .
O21 Mo6 Mo7 91.0(2) . .
O22 Mo6 Mo7 155.6(2) . .
O23 Mo6 Mo7 116.1(2) . .
O24 Mo6 Mo7 34.52(16) . .
O20 Mo6 Mo7 117.73(15) . .
O17 Mo6 Mo7 43.27(13) . .
O16 Mo6 Mo7 85.00(13) . .
Mo5 Mo6 Mo7 84.35(2) . .
O25 Mo7 O26 106.4(3) . .
O25 Mo7 O24 101.4(3) . .
O26 Mo7 O24 97.8(3) . .
O25 Mo7 O14 95.9(2) . .
O26 Mo7 O14 97.2(2) . .
O24 Mo7 O14 152.8(2) . .
O25 Mo7 O17 92.3(2) . .
O26 Mo7 O17 160.5(2) . .
O24 Mo7 O17 72.7(2) . .
O14 Mo7 O17 85.96(19) . .
O25 Mo7 O15 161.5(2) . .
O26 Mo7 O15 90.2(2) . .
O24 Mo7 O15 83.7(2) . .
O14 Mo7 O15 73.69(19) . .
O17 Mo7 O15 72.07(17) . .
O25 Mo7 Mo6 88.8(2) . .
O26 Mo7 Mo6 133.2(2) . .
O24 Mo7 Mo6 35.41(16) . .
O14 Mo7 Mo6 125.61(15) . .
O17 Mo7 Mo6 39.66(12) . .
O15 Mo7 Mo6 85.32(14) . .
O28 Mo8 O27 106.6(2) . .
O28 Mo8 O29 100.3(2) . .
O27 Mo8 O29 96.3(2) . .
O28 Mo8 O30 98.2(2) . .
O27 Mo8 O30 98.5(2) . .
O29 Mo8 O30 151.8(2) . .
O28 Mo8 O32 90.4(2) . .
O27 Mo8 O32 161.3(2) . .
O29 Mo8 O32 72.51(19) . .
O30 Mo8 O32 86.32(19) . .
O28 Mo8 O31 160.3(2) . .
O27 Mo8 O31 92.3(2) . .
O29 Mo8 O31 82.8(2) . .
O30 Mo8 O31 72.79(18) . .
O32 Mo8 O31 71.78(17) . .
O28 Mo8 Mo9 86.96(16) . .
O27 Mo8 Mo9 131.48(16) . .
O29 Mo8 Mo9 35.21(14) . .
O30 Mo8 Mo9 125.98(14) . .
O32 Mo8 Mo9 39.72(12) . .
O31 Mo8 Mo9 84.62(12) . .
O33 Mo9 O35 103.7(3) . .
O33 Mo9 O34 103.3(3) . .
O35 Mo9 O34 41.6(3) . .
O33 Mo9 O36 96.3(2) . .
O35 Mo9 O36 84.3(3) . .
O34 Mo9 O36 125.2(3) . .
O33 Mo9 O29 96.2(2) . .
O35 Mo9 O29 121.2(2) . .
O34 Mo9 O29 80.3(2) . .
O36 Mo9 O29 147.6(2) . .
O33 Mo9 O32 101.8(2) . .
O35 Mo9 O32 148.1(3) . .
O34 Mo9 O32 145.7(2) . .
O36 Mo9 O32 74.12(19) . .
O29 Mo9 O32 74.14(19) . .
O33 Mo9 O37 173.8(2) . .
O35 Mo9 O37 81.9(2) . .
O34 Mo9 O37 82.5(2) . .
O36 Mo9 O37 81.7(2) . .
O29 Mo9 O37 82.6(2) . .
O32 Mo9 O37 72.08(18) . .
O33 Mo9 Mo8 90.64(18) . .
O35 Mo9 Mo8 153.9(2) . .
O34 Mo9 Mo8 114.2(2) . .
O36 Mo9 Mo8 116.14(14) . .
O29 Mo9 Mo8 34.09(14) . .
O32 Mo9 Mo8 42.52(13) . .
O37 Mo9 Mo8 85.06(12) . .
O33 Mo9 Mo10 90.11(19) . .
O35 Mo9 Mo10 121.0(2) . .
O34 Mo9 Mo10 159.9(2) . .
O36 Mo9 Mo10 36.93(14) . .
O29 Mo9 Mo10 113.46(14) . .
O32 Mo9 Mo10 40.02(13) . .
O37 Mo9 Mo10 84.81(13) . .
Mo8 Mo9 Mo10 79.92(2) . .
O38 Mo10 O39 105.3(3) . .
O38 Mo10 O40 100.3(2) . .
O39 Mo10 O40 104.3(2) . .
O38 Mo10 O36 100.4(2) . .
O39 Mo10 O36 85.3(2) . .
O40 Mo10 O36 154.0(2) . .
O38 Mo10 O32 95.1(2) . .
O39 Mo10 O32 152.1(2) . .
O40 Mo10 O32 90.1(2) . .
O36 Mo10 O32 72.44(18) . .
O38 Mo10 O41 165.5(2) . .
O39 Mo10 O41 89.1(2) . .
O40 Mo10 O41 73.7(2) . .
O36 Mo10 O41 82.5(2) . .
O32 Mo10 O41 72.00(18) . .
O38 Mo10 Mo9 88.96(19) . .
O39 Mo10 Mo9 121.17(17) . .
O40 Mo10 Mo9 129.32(15) . .
O36 Mo10 Mo9 35.93(14) . .
O32 Mo10 Mo9 39.25(12) . .
O41 Mo10 Mo9 85.16(13) . .
O38 Mo10 Sm3 102.61(18) . .
O39 Mo10 Sm3 44.69(17) . .
O40 Mo10 Sm3 145.56(16) . .
O36 Mo10 Sm3 41.02(14) . .
O32 Mo10 Sm3 112.92(12) . .
O41 Mo10 Sm3 88.95(12) . .
Mo9 Mo10 Sm3 76.661(18) . .
O37 Mo11 O42 107.0(3) . .
O37 Mo11 O31 101.5(2) . .
O42 Mo11 O31 102.3(2) . .
O37 Mo11 O41 100.8(2) . .
O42 Mo11 O41 101.5(2) . .
O31 Mo11 O41 140.7(2) . .
O37 Mo11 O43 171.1(2) . .
O42 Mo11 O43 81.9(2) . .
O31 Mo11 O43 76.80(18) . .
O41 Mo11 O43 76.20(19) . .
O37 Mo11 O32 80.7(2) . .
O42 Mo11 O32 172.3(2) . .
O31 Mo11 O32 76.48(19) . .
O41 Mo11 O32 75.71(19) . .
O43 Mo11 O32 90.43(16) . .
O45 Mo12 O44 105.2(2) . .
O45 Mo12 O46 101.3(2) . .
O44 Mo12 O46 97.8(2) . .
O45 Mo12 O30 97.2(2) . .
O44 Mo12 O30 98.1(2) . .
O46 Mo12 O30 151.5(2) . .
O45 Mo12 O43 93.1(2) . .
O44 Mo12 O43 161.0(2) . .
O46 Mo12 O43 73.06(19) . .
O30 Mo12 O43 84.55(19) . .
O45 Mo12 O31 161.9(2) . .
O44 Mo12 O31 91.1(2) . .
O46 Mo12 O31 83.9(2) . .
O30 Mo12 O31 72.29(18) . .
O43 Mo12 O31 71.66(17) . .
O45 Mo12 Mo13 88.07(16) . .
O44 Mo12 Mo13 133.75(16) . .
O46 Mo12 Mo13 36.02(15) . .
O30 Mo12 Mo13 124.47(14) . .
O43 Mo12 Mo13 39.93(12) . .
O31 Mo12 Mo13 86.15(13) . .
O47 Mo13 O49 102.6(3) . .
O47 Mo13 O48 102.5(3) . .
O49 Mo13 O48 43.8(3) . .
O47 Mo13 O46 95.7(2) . .
O49 Mo13 O46 124.1(3) . .
O48 Mo13 O46 80.9(3) . .
O47 Mo13 O50 98.4(3) . .
O49 Mo13 O50 80.2(3) . .
O48 Mo13 O50 123.0(3) . .
O46 Mo13 O50 148.2(2) . .
O47 Mo13 O43 101.3(2) . .
O49 Mo13 O43 147.7(3) . .
O48 Mo13 O43 147.0(3) . .
O46 Mo13 O43 74.36(19) . .
O50 Mo13 O43 75.0(2) . .
O47 Mo13 O42 173.6(2) . .
O49 Mo13 O42 83.7(3) . .
O48 Mo13 O42 82.3(2) . .
O46 Mo13 O42 80.9(2) . .
O50 Mo13 O42 82.1(2) . .
O43 Mo13 O42 72.65(18) . .
O47 Mo13 Mo12 89.0(2) . .
O49 Mo13 Mo12 157.4(2) . .
O48 Mo13 Mo12 115.1(2) . .
O46 Mo13 Mo12 34.27(14) . .
O50 Mo13 Mo12 117.61(15) . .
O43 Mo13 Mo12 43.01(13) . .
O42 Mo13 Mo12 85.18(13) . .
O47 Mo13 Mo14 92.0(2) . .
O49 Mo13 Mo14 114.6(2) . .
O48 Mo13 Mo14 155.9(2) . .
O46 Mo13 Mo14 117.03(14) . .
O50 Mo13 Mo14 34.45(15) . .
O43 Mo13 Mo14 42.94(13) . .
O42 Mo13 Mo14 84.79(13) . .
Mo12 Mo13 Mo14 83.79(2) . .
O52 Mo14 O51 105.3(3) . .
O52 Mo14 O50 96.7(3) . .
O51 Mo14 O50 102.2(3) . .
O52 Mo14 O40 99.0(3) . .
O51 Mo14 O40 93.9(3) . .
O50 Mo14 O40 153.6(2) . .
O52 Mo14 O43 161.6(2) . .
O51 Mo14 O43 91.9(2) . .
O50 Mo14 O43 72.66(19) . .
O40 Mo14 O43 86.26(19) . .
O52 Mo14 O41 92.8(2) . .
O51 Mo14 O41 159.3(2) . .
O50 Mo14 O41 85.1(2) . .
O40 Mo14 O41 73.13(19) . .
O43 Mo14 O41 71.66(17) . .
O52 Mo14 Mo13 132.3(2) . .
O51 Mo14 Mo13 89.2(2) . .
O50 Mo14 Mo13 35.64(15) . .
O40 Mo14 Mo13 125.57(14) . .
O43 Mo14 Mo13 39.31(12) . .
O41 Mo14 Mo13 85.70(13) . .
O53 Mo15 O53 109.7(3) 2 .
O53 Mo15 O54 109.1(2) 2 .
O53 Mo15 O54 109.5(2) . .
O53 Mo15 O54 109.5(2) 2 2
O53 Mo15 O54 109.1(2) . 2
O54 Mo15 O54 110.0(3) . 2
O4 Na1 O30 121.42(18) 2 .
O4 Na1 O14 73.44(16) 2 2
O30 Na1 O14 165.1(2) . 2
Mo1 O1 Sm1 149.6(3) . .
Mo1 O2 Sm1 154.0(3) . 2
Mo1 O3 Mo2 109.5(2) . .
Mo1 O4 Mo5 114.8(2) . .
Mo1 O4 Na1 121.4(2) . 2
Mo5 O4 Na1 122.1(2) . 2
Mo4 O5 Mo5 111.2(2) . .
Mo4 O5 Mo1 110.8(2) . .
Mo5 O5 Mo1 92.06(17) . .
Mo2 O6 Mo1 97.79(19) . .
Mo2 O6 Mo3 97.39(19) . .
Mo1 O6 Mo3 150.9(2) . .
Mo2 O6 Mo4 100.39(19) . .
Mo1 O6 Mo4 100.5(2) . .
Mo3 O6 Mo4 101.06(18) . .
O9 O8 Mo2 67.7(4) . .
O8 O9 Mo2 70.2(4) . .
Mo3 O10 Mo2 109.5(2) . .
Mo4 O11 Mo2 105.5(2) . .
Mo3 O13 Sm3 151.9(3) . 3_445
Mo3 O14 Mo7 112.9(2) . .
Mo3 O14 Na1 124.4(2) . 2
Mo7 O14 Na1 119.0(2) . 2
Mo4 O15 Mo7 112.3(2) . .
Mo4 O15 Mo3 111.9(2) . .
Mo7 O15 Mo3 92.39(19) . .
Mo4 O16 Mo6 105.5(2) . .
Mo6 O17 Mo5 97.5(2) . .
Mo6 O17 Mo7 97.06(18) . .
Mo5 O17 Mo7 154.3(2) . .
Mo6 O17 Mo4 99.74(19) . .
Mo5 O17 Mo4 99.37(18) . .
Mo7 O17 Mo4 98.95(18) . .
Mo5 O18 Sm1 149.0(3) . .
Mo5 O19 Sm2 156.5(3) . .
Mo5 O20 Mo6 109.6(2) . .
O23 O22 Mo6 69.7(4) . .
O22 O23 Mo6 68.5(4) . .
Mo7 O24 Mo6 110.1(2) . .
Mo7 O26 Sm3 148.7(3) . 3_445
Mo8 O27 Sm2 149.0(3) . .
Mo8 O28 Sm2 152.0(3) . 2
Mo8 O29 Mo9 110.7(2) . .
Mo8 O30 Mo12 114.5(2) . .
Mo8 O30 Na1 123.5(2) . .
Mo12 O30 Na1 120.9(2) . .
Mo11 O31 Mo8 112.1(2) . .
Mo11 O31 Mo12 111.1(2) . .
Mo8 O31 Mo12 92.28(17) . .
Mo9 O32 Mo10 100.72(19) . .
Mo9 O32 Mo8 97.76(19) . .
Mo10 O32 Mo8 147.9(2) . .
Mo9 O32 Mo11 100.17(18) . .
Mo10 O32 Mo11 102.7(2) . .
Mo8 O32 Mo11 99.53(18) . .
O35 O34 Mo9 68.9(4) . .
O34 O35 Mo9 69.5(4) . .
Mo9 O36 Mo10 107.1(2) . .
Mo9 O36 Sm3 146.4(2) . .
Mo10 O36 Sm3 105.2(2) . .
Mo11 O37 Mo9 107.0(2) . .
Mo10 O39 Sm3 107.1(2) . .
Mo10 O40 Mo14 115.3(3) . .
Mo11 O41 Mo14 112.0(2) . .
Mo11 O41 Mo10 109.5(2) . .
Mo14 O41 Mo10 92.25(18) . .
Mo11 O42 Mo13 104.8(2) . .
Mo13 O43 Mo12 97.06(18) . .
Mo13 O43 Mo14 97.74(19) . .
Mo12 O43 Mo14 152.5(2) . .
Mo13 O43 Mo11 100.68(19) . .
Mo12 O43 Mo11 100.00(18) . .
Mo14 O43 Mo11 99.81(18) . .
Mo12 O44 Sm2 150.3(3) . .
Mo12 O45 Sm1 155.0(3) . .
Mo12 O46 Mo13 109.7(2) . .
O49 O48 Mo13 68.1(4) . .
O48 O49 Mo13 68.1(4) . .
Mo14 O50 Mo13 109.9(2) . .
Mo15 O53 Sm1 158.6(3) . .
Mo15 O54 Sm2 158.0(3) . .
O32W O24W O32W 164(3) . 2

loop_
_geom_bond_atom_site_label_1
_geom_bond_atom_site_label_2
_geom_bond_distance
_geom_bond_site_symmetry_2
Sm1 O53 2.369(5) .
Sm1 O1 2.426(5) .
Sm1 O18 2.437(5) .
Sm1 O1W 2.446(6) .
Sm1 O2 2.458(5) 2
Sm1 O3W 2.465(6) .
Sm1 O45 2.466(5) .
Sm1 O2W 2.468(6) .
Sm1 O4W 2.610(10) .
Sm2 O54 2.374(5) .
Sm2 O44 2.416(5) .
Sm2 O27 2.441(5) .
Sm2 O7W 2.456(6) .
Sm2 O28 2.460(5) 2
Sm2 O19 2.479(5) .
Sm2 O8W 2.480(6) .
Sm2 O6W 2.487(6) .
Sm2 O5W 2.566(6) .
Sm3 O36 2.385(5) .
Sm3 O13 2.412(5) 3
Sm3 O13W 2.456(7) .
Sm3 O9W 2.463(6) .
Sm3 O10W 2.479(6) .
Sm3 O12W 2.481(6) .
Sm3 O26 2.540(6) 3
Sm3 O11W 2.542(6) .
Sm3 O39 2.581(5) .
Sm3 Mo10 3.5075(7) .
Mo1 O2 1.724(5) .
Mo1 O1 1.729(5) .
Mo1 O4 1.924(5) .
Mo1 O3 1.926(5) .
Mo1 O6 2.161(5) .
Mo1 O5 2.267(5) .
Mo1 Mo2 3.1833(8) .
Mo2 O7 1.685(5) .
Mo2 O9 1.903(6) .
Mo2 O8 1.934(6) .
Mo2 O10 1.968(5) .
Mo2 O3 1.972(5) .
Mo2 O6 2.063(5) .
Mo2 O11 2.439(5) .
Mo2 Mo3 3.1788(9) .
Mo3 O12 1.707(5) .
Mo3 O13 1.738(5) .
Mo3 O10 1.926(5) .
Mo3 O14 1.945(5) .
Mo3 O6 2.168(5) .
Mo3 O15 2.272(5) .
Mo4 O11 1.737(5) .
Mo4 O16 1.742(5) .
Mo4 O15 1.879(5) .
Mo4 O5 1.884(5) .
Mo4 O6 2.294(5) .
Mo4 O17 2.304(5) .
Mo5 O19 1.720(5) .
Mo5 O18 1.736(5) .
Mo5 O20 1.907(5) .
Mo5 O4 1.940(5) .
Mo5 O17 2.184(5) .
Mo5 O5 2.256(5) .
Mo5 Mo6 3.1800(9) .
Mo6 O21 1.695(5) .
Mo6 O22 1.916(7) .
Mo6 O23 1.932(7) .
Mo6 O24 1.962(6) .
Mo6 O20 1.985(5) .
Mo6 O17 2.045(5) .
Mo6 O16 2.411(5) .
Mo6 Mo7 3.1801(10) .
Mo7 O25 1.716(5) .
Mo7 O26 1.733(5) .
Mo7 O24 1.919(6) .
Mo7 O14 1.957(5) .
Mo7 O17 2.197(5) .
Mo7 O15 2.235(5) .
Mo8 O28 1.721(5) .
Mo8 O27 1.733(5) .
Mo8 O29 1.923(5) .
Mo8 O30 1.923(4) .
Mo8 O32 2.190(5) .
Mo8 O31 2.249(5) .
Mo8 Mo9 3.2103(8) .
Mo9 O33 1.689(6) .
Mo9 O35 1.921(6) .
Mo9 O34 1.927(6) .
Mo9 O36 1.974(5) .
Mo9 O29 1.979(5) .
Mo9 O32 2.071(5) .
Mo9 O37 2.405(6) .
Mo9 Mo10 3.2151(9) .
Mo10 O38 1.714(5) .
Mo10 O39 1.735(5) .
Mo10 O40 1.869(5) .
Mo10 O36 2.021(5) .
Mo10 O32 2.104(5) .
Mo10 O41 2.303(5) .
Mo11 O37 1.737(5) .
Mo11 O42 1.750(5) .
Mo11 O31 1.873(5) .
Mo11 O41 1.901(5) .
Mo11 O43 2.277(5) .
Mo11 O32 2.297(5) .
Mo12 O45 1.722(5) .
Mo12 O44 1.738(5) .
Mo12 O46 1.895(5) .
Mo12 O30 1.941(5) .
Mo12 O43 2.178(5) .
Mo12 O31 2.258(5) .
Mo12 Mo13 3.1687(9) .
Mo13 O47 1.664(6) .
Mo13 O49 1.931(7) .
Mo13 O48 1.932(6) .
Mo13 O46 1.979(5) .
Mo13 O50 1.986(5) .
Mo13 O43 2.049(5) .
Mo13 O42 2.426(6) .
Mo13 Mo14 3.2052(9) .
Mo14 O52 1.701(5) .
Mo14 O51 1.718(5) .
Mo14 O50 1.928(5) .
Mo14 O40 1.998(5) .
Mo14 O43 2.204(5) .
Mo14 O41 2.229(5) .
Mo15 O53 1.759(5) 2
Mo15 O53 1.759(5) .
Mo15 O54 1.767(5) .
Mo15 O54 1.767(5) 2
Na1 O4 2.820(6) 2
Na1 O30 2.844(6) .
Na1 O14 2.953(6) 2
O2 Sm1 2.458(5) 2
O4 Na1 2.820(6) 2
O8 O9 1.379(9) .
O13 Sm3 2.412(5) 3_445
O14 Na1 2.953(6) 2
O22 O23 1.372(10) .
O26 Sm3 2.540(6) 3_445
O28 Sm2 2.460(5) 2
O34 O35 1.367(9) .
O48 O49 1.441(10) .
O15W O25W 0.53(2) .
O20W O30W 1.52(3) .
O24W O32W 1.50(4) .
O24W O32W 1.50(4) 2
